data_2205382
loop_
_publ_author_name
'M. Arun Prasad'
'Babu Varghese'
'M. V. Sangaranarayanan'

_publ_section_title
;
 4-Bromo-2,6-dichloroaniline
;
_journal_issue 3
_journal_name_full 'Acta Crystallographica Section E'
_journal_page_first o758
_journal_page_last o759
_journal_paper_doi 10.1107/S1600536805003521
_journal_volume 61
_journal_year 2005
_chemical_formula_iupac 'C6 H4 Br Cl2 N'
_chemical_formula_moiety 'C6 H4 Br Cl2 N'
_chemical_formula_sum 'C6 H4 Br Cl2 N'
_chemical_formula_weight 240.91
_chemical_name_systematic
;
4-Bromo-2,6-dichloroaniline
;
_space_group_IT_number 14
_symmetry_cell_setting monoclinic
_symmetry_space_group_name_Hall '-P 2ybc'
_symmetry_space_group_name_H-M 'P 1 21/c 1'
_atom_sites_solution_hydrogens geom
_atom_sites_solution_primary direct
_atom_sites_solution_secondary difmap
_audit_creation_method SHELXL-97
_cell_angle_alpha 90.00
_cell_angle_beta 91.22(7)
_cell_angle_gamma 90.00
_cell_formula_units_Z 8
_cell_length_a 4.015(3)
_cell_length_b 15.410(10)
_cell_length_c 25.730(5)
_cell_measurement_reflns_used 25
_cell_measurement_temperature 293(2)
_cell_measurement_theta_max 15
_cell_measurement_theta_min 10
_cell_volume 1591.6(16)
_computing_cell_refinement 'CAD-4 Software'
_computing_data_collection 'CAD-4 Software (Enraf--Nonius, 1989)'
_computing_data_reduction 'XCAD4 (Harms & Wocadlo, 1995)'
_computing_molecular_graphics 'ORTEP-3 (Farrugia, 1997)'
_computing_publication_material SHELXL97
_computing_structure_refinement 'SHELXL97 (Sheldrick, 1997)'
_computing_structure_solution 'SIR92 (Altomare et al., 1993)'
_diffrn_ambient_temperature 293(2)
_diffrn_measured_fraction_theta_full 0.998
_diffrn_measured_fraction_theta_max 0.998
_diffrn_measurement_device_type 'Enraf--Nonius CAD-4'
_diffrn_measurement_method \w/2\q
_diffrn_radiation_monochromator graphite
_diffrn_radiation_source 'fine-focus sealed tube'
_diffrn_radiation_type MoK\a
_diffrn_radiation_wavelength 0.71073
_diffrn_reflns_av_R_equivalents 0.0605
_diffrn_reflns_av_sigmaI/netI 0.1048
_diffrn_reflns_limit_h_max 4
_diffrn_reflns_limit_h_min 0
_diffrn_reflns_limit_k_max 18
_diffrn_reflns_limit_k_min 0
_diffrn_reflns_limit_l_max 30
_diffrn_reflns_limit_l_min -30
_diffrn_reflns_number 3225
_diffrn_reflns_theta_full 25.00
_diffrn_reflns_theta_max 25.00
_diffrn_reflns_theta_min 2.06
_diffrn_standards_decay_% 0
_diffrn_standards_interval_time 60
_diffrn_standards_number 2
_exptl_absorpt_coefficient_mu 5.754
_exptl_absorpt_correction_T_max 0.3160
_exptl_absorpt_correction_T_min 0.1870
_exptl_absorpt_correction_type psi-scan
_exptl_absorpt_process_details '(North et al., 1968)'
_exptl_crystal_colour colourless
_exptl_crystal_density_diffrn 2.011
_exptl_crystal_density_method 'not measured'
_exptl_crystal_description block
_exptl_crystal_F_000 928
_exptl_crystal_size_max 0.3
_exptl_crystal_size_mid 0.2
_exptl_crystal_size_min 0.2
_refine_diff_density_max 0.661
_refine_diff_density_min -0.641
_refine_ls_extinction_coef 0.0043(11)
_refine_ls_extinction_expression Fc^*^=kFc[1+0.001xFc2^\l3^/sin(2\q)]^-1/4^
_refine_ls_extinction_method SHELXL97
_refine_ls_goodness_of_fit_ref 0.995
_refine_ls_hydrogen_treatment constr
_refine_ls_matrix_type full
_refine_ls_number_parameters 182
_refine_ls_number_reflns 2796
_refine_ls_number_restraints 0
_refine_ls_restrained_S_all 0.995
_refine_ls_R_factor_all 0.1656
_refine_ls_R_factor_gt 0.0585
_refine_ls_shift/su_max 0.000
_refine_ls_shift/su_mean 0.000
_refine_ls_structure_factor_coef Fsqd
_refine_ls_weighting_details 'calc w = 1/[\s^2^(Fo^2^)+(0.1152P)^2^] where P = (Fo^2^+2Fc^2^)/3'
_refine_ls_weighting_scheme calc
_refine_ls_wR_factor_gt 0.1513
_refine_ls_wR_factor_ref 0.1975
_reflns_number_gt 1287
_reflns_number_total 2796
_reflns_threshold_expression I>2\s(I)
_cod_data_source_file wn6327.cif
_cod_data_source_block I
_cod_depositor_comments
;
The following automatic conversions were performed:
'_symmetry_cell_setting' value 'Monoclinic' changed to 'monoclinic'
according to '/home/saulius/struct/CIF-dictionaries/cif_core.dic'
dictionary named 'cif_core.dic' version 2.4.1 from 2010-06-29.

Automatic conversion script
Id: cif_fix_enum 1527 2010-12-29 10:47:43Z saulius 

The following automatic conversions were performed:

'_symmetry_cell_setting' value 'Monoclinic' changed to 'monoclinic'
according to /home/saulius/struct/CIF-dictionaries/cif_core.dic
dictionary named 'cif_core.dic' version 2.4.1 from 2010-06-29.

Automatic conversion script
Id: cif_fix_values 1715 2011-07-08 13:25:40Z adriana 
;
_cod_original_sg_symbol_H-M 'P 21/c'
_cod_database_code 2205382
_cod_database_fobs_code 2205382

loop_
_symmetry_equiv_pos_as_xyz
'x, y, z'
'-x, y+1/2, -z+1/2'
'-x, -y, -z'
'x, -y-1/2, z-1/2'

loop_
_atom_site_label
_atom_site_fract_x
_atom_site_fract_y
_atom_site_fract_z
_atom_site_U_iso_or_equiv
_atom_site_adp_type
_atom_site_calc_flag
_atom_site_refinement_flags
_atom_site_occupancy
_atom_site_type_symbol
C1 0.842(2) 0.1637(5) 0.3348(4) 0.042(2) Uani d . 1 C
C2 0.837(2) 0.1124(5) 0.2916(4) 0.050(3) Uani d . 1 C
H2 0.7405 0.1321 0.2606 0.060 Uiso calc R 1 H
C3 0.976(3) 0.0314(5) 0.2946(3) 0.048(2) Uani d . 1 C
C4 1.123(2) -0.0026(5) 0.3398(4) 0.042(2) Uani d . 1 C
C5 1.104(2) 0.0526(6) 0.3825(3) 0.046(2) Uani d . 1 C
C6 0.974(3) 0.1350(6) 0.3802(4) 0.055(3) Uani d . 1 C
H6 0.9763 0.1703 0.4096 0.066 Uiso calc R 1 H
C7 0.632(2) 0.7303(5) 0.4149(3) 0.040(2) Uani d . 1 C
C8 0.626(2) 0.6803(5) 0.3699(3) 0.048(2) Uani d . 1 C
C9 0.491(2) 0.5983(6) 0.3684(4) 0.050(3) Uani d . 1 C
H9 0.4885 0.5668 0.3376 0.060 Uiso calc R 1 H
C10 0.362(2) 0.5634(5) 0.4121(4) 0.044(2) Uani d . 1 C
C11 0.356(2) 0.6111(6) 0.4583(4) 0.052(3) Uani d . 1 C
H11 0.2588 0.5887 0.4879 0.063 Uiso calc R 1 H
C12 0.496(2) 0.6910(5) 0.4585(3) 0.044(2) Uani d . 1 C
N1 1.255(2) -0.0861(5) 0.3425(3) 0.059(2) Uani d . 1 N
H1A 1.3309 -0.1060 0.3716 0.071 Uiso calc R 1 H
H1B 1.2608 -0.1177 0.3149 0.071 Uiso calc R 1 H
N2 0.755(2) 0.8121(4) 0.4160(3) 0.056(2) Uani d . 1 N
H2A 0.8331 0.8348 0.3883 0.067 Uiso calc R 1 H
H2B 0.7549 0.8413 0.4445 0.067 Uiso calc R 1 H
Cl1 0.9730(9) -0.03545(18) 0.23935(10) 0.0777(10) Uani d . 1 Cl
Cl2 1.2748(8) 0.01408(18) 0.44165(10) 0.0720(9) Uani d . 1 Cl
Cl3 0.7715(8) 0.72405(16) 0.31312(10) 0.0638(8) Uani d . 1 Cl
Cl4 0.4852(8) 0.75137(19) 0.51536(9) 0.0747(9) Uani d . 1 Cl
Br1 0.6557(3) 0.27553(7) 0.33083(5) 0.0781(5) Uani d . 1 Br
Br2 0.1796(3) 0.44896(6) 0.41074(5) 0.0677(5) Uani d . 1 Br

loop_
_atom_site_aniso_label
_atom_site_aniso_U_11
_atom_site_aniso_U_22
_atom_site_aniso_U_33
_atom_site_aniso_U_12
_atom_site_aniso_U_13
_atom_site_aniso_U_23
C1 0.042(5) 0.032(5) 0.053(6) -0.003(4) 0.009(5) 0.002(4)
C2 0.066(7) 0.041(5) 0.043(6) -0.003(5) 0.004(5) 0.011(4)
C3 0.072(7) 0.033(5) 0.037(6) -0.010(5) -0.005(5) 0.000(4)
C4 0.053(6) 0.032(5) 0.040(5) -0.012(4) 0.003(5) 0.002(4)
C5 0.062(6) 0.034(5) 0.043(6) -0.003(5) 0.009(5) 0.002(4)
C6 0.073(7) 0.040(5) 0.052(7) -0.009(5) 0.019(6) -0.001(5)
C7 0.052(6) 0.032(5) 0.037(5) 0.005(4) -0.008(4) 0.003(4)
C8 0.071(7) 0.033(5) 0.039(5) 0.006(5) -0.012(5) -0.002(4)
C9 0.072(7) 0.041(6) 0.037(6) 0.013(5) -0.009(5) -0.007(4)
C10 0.047(6) 0.030(5) 0.055(6) 0.003(4) -0.008(5) 0.004(4)
C11 0.072(7) 0.039(5) 0.046(6) 0.014(5) 0.001(5) 0.008(4)
C12 0.065(6) 0.028(5) 0.039(5) 0.009(5) 0.007(5) -0.006(4)
N1 0.086(6) 0.035(4) 0.057(5) 0.007(4) -0.003(4) 0.006(4)
N2 0.080(6) 0.028(4) 0.060(5) -0.003(4) 0.007(5) -0.004(4)
Cl1 0.119(3) 0.0674(18) 0.0461(17) 0.0177(18) -0.0094(16) -0.0170(13)
Cl2 0.104(2) 0.0686(18) 0.0425(15) -0.0010(17) -0.0135(15) 0.0051(12)
Cl3 0.095(2) 0.0529(15) 0.0441(14) -0.0062(15) 0.0075(14) 0.0016(11)
Cl4 0.117(3) 0.0634(16) 0.0438(16) -0.0003(17) 0.0078(15) -0.0179(13)
Br1 0.0919(10) 0.0326(6) 0.1099(11) 0.0056(6) 0.0040(7) 0.0027(6)
Br2 0.0895(9) 0.0341(6) 0.0794(9) -0.0070(6) -0.0038(6) 0.0033(5)

loop_
_atom_type_symbol
_atom_type_description
_atom_type_scat_dispersion_real
_atom_type_scat_dispersion_imag
_atom_type_scat_source
C C 0.0033 0.0016 'International Tables Vol C Tables 4.2.6.8 and 6.1.1.4'
H H 0.0000 0.0000 'International Tables Vol C Tables 4.2.6.8 and 6.1.1.4'
N N 0.0061 0.0033 'International Tables Vol C Tables 4.2.6.8 and 6.1.1.4'
Cl Cl 0.1484 0.1585 'International Tables Vol C Tables 4.2.6.8 and 6.1.1.4'
Br Br -0.2901 2.4595 'International Tables Vol C Tables 4.2.6.8 and 6.1.1.4'

loop_
_geom_angle_atom_site_label_1
_geom_angle_atom_site_label_2
_geom_angle_atom_site_label_3
_geom_angle
C6 C1 C2 121.0(9)
C6 C1 Br1 119.8(7)
C2 C1 Br1 119.2(7)
C1 C2 C3 118.9(9)
C1 C2 H2 120.6
C3 C2 H2 120.6
C2 C3 C4 123.7(8)
C2 C3 Cl1 119.5(7)
C4 C3 Cl1 116.8(7)
C5 C4 N1 123.6(8)
C5 C4 C3 113.6(8)
N1 C4 C3 122.7(8)
C6 C5 C4 123.9(9)
C6 C5 Cl2 119.3(7)
C4 C5 Cl2 116.7(7)
C1 C6 C5 118.9(9)
C1 C6 H6 120.6
C5 C6 H6 120.6
N2 C7 C8 122.3(8)
N2 C7 C12 122.3(8)
C8 C7 C12 115.4(8)
C9 C8 C7 122.1(9)
C9 C8 Cl3 118.5(7)
C7 C8 Cl3 119.2(7)
C10 C9 C8 119.9(9)
C10 C9 H9 120.0
C8 C9 H9 120.0
C9 C10 C11 120.5(9)
C9 C10 Br2 120.2(7)
C11 C10 Br2 119.2(7)
C12 C11 C10 117.9(9)
C12 C11 H11 121.1
C10 C11 H11 121.1
C11 C12 C7 124.1(8)
C11 C12 Cl4 118.3(8)
C7 C12 Cl4 117.5(6)
C4 N1 H1A 120.0
C4 N1 H1B 120.0
H1A N1 H1B 120.0
C7 N2 H2A 120.0
C7 N2 H2B 120.0
H2A N2 H2B 120.0

loop_
_geom_bond_atom_site_label_1
_geom_bond_atom_site_label_2
_geom_bond_distance
C1 C6 1.347(13)
C1 C2 1.365(12)
C1 Br1 1.881(9)
C2 C3 1.369(12)
C2 H2 0.9300
C3 C4 1.395(13)
C3 Cl1 1.755(9)
C4 C5 1.392(12)
C4 N1 1.393(12)
C5 C6 1.374(13)
C5 Cl2 1.759(10)
C6 H6 0.9300
C7 N2 1.353(11)
C7 C8 1.391(11)
C7 C12 1.397(12)
C8 C9 1.374(12)
C8 Cl3 1.722(10)
C9 C10 1.360(13)
C9 H9 0.9300
C10 C11 1.398(12)
C10 Br2 1.909(9)
C11 C12 1.354(12)
C11 H11 0.9300
C12 Cl4 1.735(8)
N1 H1A 0.8600
N1 H1B 0.8600
N2 H2A 0.8600
N2 H2B 0.8600

loop_
_geom_hbond_atom_site_label_D
_geom_hbond_atom_site_label_H
_geom_hbond_atom_site_label_A
_geom_hbond_site_symmetry_A
_geom_hbond_distance_DH
_geom_hbond_distance_HA
_geom_hbond_distance_DA
_geom_hbond_angle_DHA
N1 H1A N2 1_645 0.86 2.39 3.148(11) 147
N2 H2A N1 1_565 0.86 2.41 3.199(11) 152

loop_
_geom_torsion_atom_site_label_1
_geom_torsion_atom_site_label_2
_geom_torsion_atom_site_label_3
_geom_torsion_atom_site_label_4
_geom_torsion
C6 C1 C2 C3 -1.7(14)
Br1 C1 C2 C3 179.4(7)
C1 C2 C3 C4 0.4(15)
C1 C2 C3 Cl1 -179.7(7)
C2 C3 C4 C5 2.2(14)
Cl1 C3 C4 C5 -177.6(7)
C2 C3 C4 N1 178.3(10)
Cl1 C3 C4 N1 -1.6(13)
N1 C4 C5 C6 -180.0(9)
C3 C4 C5 C6 -3.9(14)
N1 C4 C5 Cl2 2.6(13)
C3 C4 C5 Cl2 178.6(7)
C2 C1 C6 C5 0.1(15)
Br1 C1 C6 C5 179.0(7)
C4 C5 C6 C1 3.0(16)
Cl2 C5 C6 C1 -179.7(7)
N2 C7 C8 C9 -177.9(9)
C12 C7 C8 C9 0.9(14)
N2 C7 C8 Cl3 -1.4(13)
C12 C7 C8 Cl3 177.4(7)
C7 C8 C9 C10 -0.8(15)
Cl3 C8 C9 C10 -177.3(7)
C8 C9 C10 C11 1.8(14)
C8 C9 C10 Br2 -179.2(7)
C9 C10 C11 C12 -3.0(14)
Br2 C10 C11 C12 178.0(7)
C10 C11 C12 C7 3.2(15)
C10 C11 C12 Cl4 179.2(7)
N2 C7 C12 C11 176.6(9)
C8 C7 C12 C11 -2.2(14)
N2 C7 C12 Cl4 0.6(12)
C8 C7 C12 Cl4 -178.2(7)

loop_
_cod_related_entry_id
_cod_related_entry_database
_cod_related_entry_code
1 ChemSpider 62881
